data_4114856
loop_
_publ_author_name
'Vivian Wing-Wah Yam'
'Keith Man-Chung Wong'
'Nianyong Zhu'

_publ_section_title
;
 Solvent-Induced Aggregation through Metal...Metal/\p...\p Interactions:
 Large Solvatochromism of Luminescent Organoplatinum(II) Terpyridyl
 Complexes
;
_journal_name_full 'Journal of the American Chemical Society'
_journal_page_first 6506
_journal_page_last 6507
_journal_paper_doi 10.1021/ja025811c
_journal_volume 124
_journal_year 2002
_chemical_formula_moiety 'C30 H30 F3 N3 O3 Pt1 S1'
_chemical_formula_sum 'C38 H48 F3 N3 O5 Pt S'
_chemical_formula_weight 910.94
_chemical_name_systematic
;
 ?
;
_space_group_IT_number 2
_symmetry_cell_setting triclinic
_symmetry_space_group_name_Hall '-P 1'
_symmetry_space_group_name_H-M 'P -1'
_atom_sites_solution_hydrogens geom
_atom_sites_solution_primary direct
_atom_sites_solution_secondary difmap
_audit_creation_method SHELXL-97
_cell_angle_alpha 72.86(3)
_cell_angle_beta 75.94(3)
_cell_angle_gamma 72.70(3)
_cell_formula_units_Z 2
_cell_length_a 10.040(2)
_cell_length_b 14.759(3)
_cell_length_c 15.488(3)
_cell_measurement_reflns_used 0
_cell_measurement_temperature 301(2)
_cell_measurement_theta_max 0
_cell_measurement_theta_min 0
_cell_volume 2063.3(8)
_computing_molecular_graphics 'Ortep-3 for Windows (Farrugia, 1997)'
_computing_publication_material 'WinGX publication routines (Farrugia, 1999)'
_computing_structure_refinement 'SHELXL-97 (Sheldrick, 1997)'
_computing_structure_solution 'SHELXS-97 (Sheldrick, 1997)'
_diffrn_ambient_temperature 301(2)
_diffrn_measured_fraction_theta_full 0.862
_diffrn_measured_fraction_theta_max 0.862
_diffrn_radiation_monochromator graphite
_diffrn_radiation_source 'fine-focus sealed tube'
_diffrn_radiation_type MoK\a
_diffrn_radiation_wavelength 0.71073
_diffrn_reflns_av_R_equivalents 0.0414
_diffrn_reflns_av_sigmaI/netI 0.0661
_diffrn_reflns_limit_h_max 11
_diffrn_reflns_limit_h_min -10
_diffrn_reflns_limit_k_max 17
_diffrn_reflns_limit_k_min -17
_diffrn_reflns_limit_l_max 18
_diffrn_reflns_limit_l_min -18
_diffrn_reflns_number 13399
_diffrn_reflns_theta_full 25.52
_diffrn_reflns_theta_max 25.52
_diffrn_reflns_theta_min 1.40
_exptl_absorpt_coefficient_mu 3.506
_exptl_absorpt_correction_type none
_exptl_crystal_colour yellow
_exptl_crystal_density_diffrn 1.466
_exptl_crystal_description prism
_exptl_crystal_F_000 916
_exptl_crystal_size_max 0.4
_exptl_crystal_size_mid 0.2
_exptl_crystal_size_min 0.06
_refine_diff_density_max 0.946
_refine_diff_density_min -2.407
_refine_diff_density_rms 0.207
_refine_ls_extinction_method none
_refine_ls_goodness_of_fit_ref 1.041
_refine_ls_hydrogen_treatment mixed
_refine_ls_matrix_type full
_refine_ls_number_parameters 418
_refine_ls_number_reflns 6647
_refine_ls_number_restraints 48
_refine_ls_restrained_S_all 1.045
_refine_ls_R_factor_all 0.0609
_refine_ls_R_factor_gt 0.0507
_refine_ls_shift/su_max 0.000
_refine_ls_shift/su_mean 0.000
_refine_ls_structure_factor_coef Fsqd
_refine_ls_weighting_details 'calc w=1/[\s^2^(Fo^2^)+(0.0935P)^2^+0.0000P] where P=(Fo^2^+2Fc^2^)/3'
_refine_ls_weighting_scheme calc
_refine_ls_wR_factor_gt 0.1320
_refine_ls_wR_factor_ref 0.1432
_reflns_number_gt 5621
_reflns_number_total 6647
_reflns_threshold_expression >2sigma(I)
_cod_data_source_file ja025811c_s2_3.cif
_cod_data_source_block compound2
_cod_original_cell_volume 2063.3(7)
_cod_database_code 4114856

loop_
_symmetry_equiv_pos_as_xyz
'x, y, z'
'-x, -y, -z'

loop_
_atom_site_label
_atom_site_type_symbol
_atom_site_fract_x
_atom_site_fract_y
_atom_site_fract_z
_atom_site_U_iso_or_equiv
_atom_site_adp_type
_atom_site_occupancy
_atom_site_symmetry_multiplicity
_atom_site_calc_flag
_atom_site_refinement_flags
Pt1 Pt 0.23862(3) 0.007724(19) 0.007894(19) 0.06060(14) Uani 1 1 d .
N1 N 0.0549(7) 0.0910(5) 0.0621(4) 0.0639(15) Uani 1 1 d .
N2 N 0.2632(6) -0.0292(4) 0.1367(4) 0.0605(14) Uani 1 1 d .
N3 N 0.4287(6) -0.0924(4) 0.0007(4) 0.0654(15) Uani 1 1 d .
C1 C 0.2120(8) 0.0469(6) -0.1221(6) 0.070(2) Uani 1 1 d .
C2 C 0.1895(9) 0.0691(6) -0.1999(5) 0.073(2) Uani 1 1 d .
C3 C 0.1612(12) 0.0933(8) -0.2856(7) 0.094(3) Uani 1 1 d .
C4 C 0.1375(16) 0.1156(10) -0.3630(8) 0.131(5) Uani 1 1 d .
H4 H 0.1193 0.1327 -0.4226 0.158 Uiso 1 1 calc R
C5 C -0.0522(7) 0.1494(6) 0.0204(6) 0.0661(19) Uani 1 1 d .
H5 H -0.0454 0.1549 -0.0418 0.079 Uiso 1 1 calc R
C6 C -0.1713(8) 0.2016(6) 0.0646(6) 0.073(2) Uani 1 1 d .
H6 H -0.2443 0.2393 0.0326 0.087 Uiso 1 1 calc R
C7 C -0.1856(7) 0.1996(5) 0.1559(6) 0.0674(19) Uani 1 1 d .
C8 C -0.0704(7) 0.1384(5) 0.1997(5) 0.0678(18) Uani 1 1 d .
H8 H -0.0737 0.1336 0.2614 0.081 Uiso 1 1 calc R
C9 C 0.0458(7) 0.0863(5) 0.1518(5) 0.0645(17) Uani 1 1 d .
C10 C 0.1658(7) 0.0159(5) 0.1968(5) 0.0658(18) Uani 1 1 d .
C11 C 0.1840(8) -0.0047(6) 0.2854(5) 0.0710(19) Uani 1 1 d .
H11 H 0.1165 0.0269 0.3268 0.085 Uiso 1 1 calc R
C12 C 0.3041(9) -0.0733(7) 0.3141(6) 0.075(2) Uani 1 1 d .
C13 C 0.4020(9) -0.1207(6) 0.2491(6) 0.076(2) Uani 1 1 d .
H13 H 0.4820 -0.1676 0.2667 0.091 Uiso 1 1 calc R
C14 C 0.3806(7) -0.0984(5) 0.1617(5) 0.0635(17) Uani 1 1 d .
C15 C 0.4690(8) -0.1366(6) 0.0824(5) 0.0659(18) Uani 1 1 d .
C16 C 0.5868(7) -0.2156(5) 0.0915(6) 0.073(2) Uani 1 1 d .
H16 H 0.6153 -0.2439 0.1483 0.087 Uiso 1 1 calc R
C17 C 0.6630(8) -0.2531(6) 0.0149(6) 0.074(2) Uani 1 1 d .
C18 C 0.6221(8) -0.2005(7) -0.0680(7) 0.077(2) Uani 1 1 d .
H18 H 0.6748 -0.2185 -0.1213 0.092 Uiso 1 1 calc R
C19 C 0.5068(9) -0.1227(6) -0.0745(6) 0.071(2) Uani 1 1 d .
H19 H 0.4817 -0.0900 -0.1316 0.085 Uiso 1 1 calc R
C20 C -0.3117(8) 0.2564(6) 0.2099(6) 0.076(2) Uani 1 1 d .
C21 C -0.2697(12) 0.3093(8) 0.2620(9) 0.110(4) Uani 1 1 d .
H21A H -0.3527 0.3440 0.2956 0.164 Uiso 1 1 calc R
H21B H -0.2185 0.3549 0.2203 0.164 Uiso 1 1 calc R
H21C H -0.2105 0.2635 0.3039 0.164 Uiso 1 1 calc R
C22 C -0.3929(10) 0.1778(8) 0.2813(7) 0.101(3) Uani 1 1 d .
H22A H -0.4199 0.1422 0.2483 0.151 Uiso 1 1 calc R
H22B H -0.4760 0.2112 0.3160 0.151 Uiso 1 1 calc R
H22C H -0.3313 0.1331 0.3223 0.151 Uiso 1 1 calc R
C23 C -0.4173(9) 0.3280(6) 0.1479(7) 0.090(3) Uani 1 1 d .
H23A H -0.4453 0.2926 0.1151 0.135 Uiso 1 1 calc R
H23B H -0.3728 0.3766 0.1049 0.135 Uiso 1 1 calc R
H23C H -0.4992 0.3592 0.1850 0.135 Uiso 1 1 calc R
C24 C 0.3284(9) -0.0988(7) 0.4128(6) 0.093(3) Uani 1 1 d D
C25 C 0.2130(19) -0.0358(14) 0.4714(15) 0.111(7) Uiso 0.50 1 d PD
H25A H 0.1217 -0.0420 0.4688 0.166 Uiso 0.50 1 calc PR
H25B H 0.2171 0.0314 0.4481 0.166 Uiso 0.50 1 calc PR
H25C H 0.2285 -0.0576 0.5338 0.166 Uiso 0.50 1 calc PR
C26 C 0.317(2) -0.2081(11) 0.4513(15) 0.112(7) Uiso 0.50 1 d PD
H26A H 0.2264 -0.2128 0.4447 0.168 Uiso 0.50 1 calc PR
H26B H 0.3251 -0.2288 0.5150 0.168 Uiso 0.50 1 calc PR
H26C H 0.3909 -0.2491 0.4178 0.168 Uiso 0.50 1 calc PR
C27 C 0.4746(16) -0.0918(15) 0.4146(16) 0.117(7) Uiso 0.50 1 d PD
H27A H 0.4888 -0.1083 0.4770 0.176 Uiso 0.50 1 calc PR
H27B H 0.4838 -0.0263 0.3857 0.176 Uiso 0.50 1 calc PR
H27C H 0.5442 -0.1363 0.3823 0.176 Uiso 0.50 1 calc PR
C25' C 0.411(2) -0.0261(16) 0.415(2) 0.155(10) Uiso 0.50 1 d PD
H25D H 0.3597 0.0396 0.3915 0.232 Uiso 0.50 1 calc PR
H25E H 0.5027 -0.0388 0.3773 0.232 Uiso 0.50 1 calc PR
H25F H 0.4216 -0.0339 0.4767 0.232 Uiso 0.50 1 calc PR
C26' C 0.1898(17) -0.0832(15) 0.4827(14) 0.106(6) Uiso 0.50 1 d PD
H26D H 0.1170 -0.0978 0.4628 0.160 Uiso 0.50 1 calc PR
H26E H 0.1614 -0.0164 0.4873 0.160 Uiso 0.50 1 calc PR
H26F H 0.2051 -0.1256 0.5416 0.160 Uiso 0.50 1 calc PR
C27' C 0.419(2) -0.2008(13) 0.4441(19) 0.153(10) Uiso 0.50 1 d PD
H27D H 0.3665 -0.2481 0.4511 0.230 Uiso 0.50 1 calc PR
H27E H 0.4447 -0.2072 0.5018 0.230 Uiso 0.50 1 calc PR
H27F H 0.5031 -0.2119 0.3993 0.230 Uiso 0.50 1 calc PR
C28 C 0.7787(9) -0.3467(6) 0.0245(7) 0.086(2) Uani 1 1 d .
C29 C 0.846(2) -0.3663(14) 0.1068(13) 0.231(11) Uani 1 1 d .
H29A H 0.7748 -0.3702 0.1610 0.347 Uiso 1 1 calc R
H29B H 0.8888 -0.3141 0.1006 0.347 Uiso 1 1 calc R
H29C H 0.9167 -0.4269 0.1115 0.347 Uiso 1 1 calc R
C30 C 0.8983(11) -0.3424(9) -0.0561(9) 0.142(5) Uani 1 1 d .
H30A H 0.9702 -0.4025 -0.0470 0.213 Uiso 1 1 calc R
H30B H 0.9378 -0.2889 -0.0615 0.213 Uiso 1 1 calc R
H30C H 0.8630 -0.3333 -0.1112 0.213 Uiso 1 1 calc R
C31 C 0.7125(14) -0.4268(8) 0.0372(15) 0.238(12) Uani 1 1 d .
H31A H 0.6372 -0.4262 0.0890 0.358 Uiso 1 1 calc R
H31B H 0.7819 -0.4880 0.0476 0.358 Uiso 1 1 calc R
H31C H 0.6750 -0.4187 -0.0168 0.358 Uiso 1 1 calc R
S1 S 0.1075(10) 0.2837(9) 0.3246(9) 0.147(4) Uani 0.50 1 d PD
O1 O 0.2320(17) 0.2267(12) 0.2673(11) 0.125(5) Uiso 0.50 1 d PD
O2 O 0.0217(19) 0.2173(14) 0.3974(14) 0.157(7) Uiso 0.50 1 d PD
O3 O 0.029(2) 0.3842(14) 0.2770(14) 0.149(8) Uiso 0.50 1 d PD
F1 F 0.2726(18) 0.2428(13) 0.4403(12) 0.158(6) Uiso 0.50 1 d PD
F2 F 0.090(3) 0.3592(19) 0.4534(19) 0.263(12) Uiso 0.50 1 d PD
F3 F 0.267(2) 0.3776(15) 0.3468(14) 0.216(8) Uiso 0.50 1 d PD
S1' S 0.1590(8) 0.2483(9) 0.3493(6) 0.123(3) Uani 0.50 1 d PD
O1' O 0.059(3) 0.1978(19) 0.3422(15) 0.180(9) Uiso 0.50 1 d PD
O2' O 0.238(2) 0.2031(18) 0.4274(15) 0.183(9) Uiso 0.50 1 d PD
O3' O 0.247(2) 0.289(2) 0.2619(14) 0.175(9) Uiso 0.50 1 d PD
F1' F -0.030(3) 0.398(2) 0.3110(19) 0.242(13) Uiso 0.50 1 d PD
F2' F 0.108(3) 0.429(2) 0.376(2) 0.267(12) Uiso 0.50 1 d PD
F3' F -0.015(4) 0.329(3) 0.450(2) 0.40(2) Uiso 0.50 1 d PD
C38 C 0.193(2) 0.3187(15) 0.3977(15) 0.29(3) Uiso 0.50 1 d PD
C38' C 0.049(3) 0.3655(15) 0.3715(19) 0.320 Uiso 0.50 1 d PD
O4 O 0.2508(13) 0.7331(10) 0.1391(10) 0.199(5) Uiso 1 1 d .
C32 C 0.294(4) 0.578(3) 0.178(3) 0.38(2) Uiso 1 1 d .
H32A H 0.3052 0.5903 0.1128 0.567 Uiso 1 1 calc R
H32B H 0.2288 0.5381 0.2070 0.567 Uiso 1 1 calc R
H32C H 0.3843 0.5460 0.1972 0.567 Uiso 1 1 calc R
C33 C 0.2439(18) 0.6652(16) 0.2032(15) 0.165(6) Uiso 1 1 d .
C34 C 0.215(4) 0.657(3) 0.305(3) 0.37(2) Uiso 1 1 d .
H34A H 0.1982 0.7205 0.3159 0.559 Uiso 1 1 calc R
H34B H 0.2960 0.6142 0.3310 0.559 Uiso 1 1 calc R
H34C H 0.1339 0.6309 0.3326 0.559 Uiso 1 1 calc R
O5 O 0.6175(15) 0.6358(11) 0.3204(11) 0.212(5) Uiso 1 1 d .
C35 C 0.669(3) 0.501(2) 0.4130(19) 0.321(15) Uiso 1 1 d .
H35A H 0.5717 0.5034 0.4157 0.481 Uiso 1 1 calc R
H35B H 0.6926 0.4753 0.4735 0.481 Uiso 1 1 calc R
H35C H 0.7282 0.4594 0.3739 0.481 Uiso 1 1 calc R
C36 C 0.691(3) 0.595(2) 0.378(2) 0.254(11) Uiso 1 1 d .
C37 C 0.804(3) 0.633(2) 0.3713(18) 0.292(13) Uiso 1 1 d .
H37A H 0.7755 0.7027 0.3540 0.438 Uiso 1 1 calc R
H37B H 0.8798 0.6094 0.3259 0.438 Uiso 1 1 calc R
H37C H 0.8349 0.6120 0.4295 0.438 Uiso 1 1 calc R

loop_
_atom_site_aniso_label
_atom_site_aniso_U_11
_atom_site_aniso_U_22
_atom_site_aniso_U_33
_atom_site_aniso_U_23
_atom_site_aniso_U_13
_atom_site_aniso_U_12
Pt1 0.0629(2) 0.0549(2) 0.0642(2) -0.01556(14) -0.01351(13) -0.01107(13)
N1 0.065(3) 0.060(4) 0.067(4) -0.017(3) -0.009(3) -0.016(3)
N2 0.058(3) 0.053(3) 0.067(4) -0.015(3) -0.009(3) -0.009(3)
N3 0.066(3) 0.060(4) 0.072(4) -0.021(3) -0.007(3) -0.016(3)
C1 0.065(4) 0.052(4) 0.086(6) -0.022(4) -0.001(4) -0.010(3)
C2 0.089(5) 0.077(5) 0.046(4) -0.015(4) -0.015(4) -0.008(4)
C3 0.108(7) 0.089(7) 0.075(7) -0.017(5) -0.006(5) -0.019(5)
C4 0.183(13) 0.139(11) 0.079(8) -0.024(8) -0.042(8) -0.036(10)
C5 0.062(4) 0.064(5) 0.067(5) -0.009(4) -0.020(3) -0.007(3)
C6 0.069(5) 0.065(5) 0.080(6) -0.014(4) -0.024(4) -0.004(4)
C7 0.059(4) 0.055(4) 0.084(5) -0.015(4) -0.014(4) -0.007(3)
C8 0.062(4) 0.068(5) 0.071(5) -0.022(4) -0.012(3) -0.006(3)
C9 0.064(4) 0.057(4) 0.069(5) -0.010(4) -0.015(3) -0.011(3)
C10 0.060(4) 0.060(4) 0.075(5) -0.020(4) -0.011(3) -0.008(3)
C11 0.068(4) 0.079(5) 0.061(5) -0.023(4) -0.012(3) -0.003(4)
C12 0.069(5) 0.085(6) 0.065(5) -0.022(4) -0.016(4) -0.004(4)
C13 0.072(5) 0.077(5) 0.077(6) -0.019(4) -0.025(4) -0.005(4)
C14 0.064(4) 0.061(4) 0.063(5) -0.014(4) -0.013(3) -0.009(3)
C15 0.065(4) 0.065(4) 0.065(5) -0.020(4) -0.010(3) -0.008(3)
C16 0.061(4) 0.062(5) 0.085(6) -0.012(4) -0.015(4) -0.003(3)
C17 0.068(4) 0.057(4) 0.089(6) -0.022(4) -0.001(4) -0.009(3)
C18 0.058(4) 0.084(6) 0.090(6) -0.033(5) 0.002(4) -0.018(4)
C19 0.077(5) 0.065(5) 0.069(5) -0.022(4) -0.006(4) -0.013(4)
C20 0.062(4) 0.071(5) 0.087(6) -0.020(5) -0.006(4) -0.011(4)
C21 0.095(7) 0.092(7) 0.155(11) -0.067(8) -0.036(7) 0.005(5)
C22 0.089(6) 0.100(7) 0.096(7) -0.015(6) -0.003(5) -0.017(5)
C23 0.078(5) 0.076(6) 0.103(7) -0.022(5) -0.023(5) 0.008(4)
C24 0.086(6) 0.111(8) 0.072(6) -0.024(5) -0.015(4) -0.005(5)
C28 0.071(5) 0.070(5) 0.098(7) -0.017(5) -0.005(4) -0.001(4)
C29 0.222(18) 0.221(19) 0.179(17) -0.082(15) -0.101(15) 0.137(16)
C30 0.099(7) 0.124(10) 0.151(12) -0.032(9) 0.011(7) 0.023(6)
C31 0.109(9) 0.058(7) 0.52(4) -0.040(13) -0.048(15) -0.016(6)
S1 0.104(6) 0.167(10) 0.178(11) -0.076(8) -0.018(6) -0.016(6)
S1' 0.092(5) 0.169(9) 0.104(5) -0.056(5) -0.003(4) -0.011(5)

loop_
_atom_type_symbol
_atom_type_description
_atom_type_scat_dispersion_real
_atom_type_scat_dispersion_imag
_atom_type_scat_source
Pt Pt -1.7033 8.3905 'International Tables Vol C Tables 4.2.6.8 and 6.1.1.4'
N N 0.0061 0.0033 'International Tables Vol C Tables 4.2.6.8 and 6.1.1.4'
C C 0.0033 0.0016 'International Tables Vol C Tables 4.2.6.8 and 6.1.1.4'
S S 0.1246 0.1234 'International Tables Vol C Tables 4.2.6.8 and 6.1.1.4'
O O 0.0106 0.0060 'International Tables Vol C Tables 4.2.6.8 and 6.1.1.4'
F F 0.0171 0.0103 'International Tables Vol C Tables 4.2.6.8 and 6.1.1.4'
H H 0.0000 0.0000 'International Tables Vol C Tables 4.2.6.8 and 6.1.1.4'

loop_
_geom_angle_atom_site_label_1
_geom_angle_atom_site_label_2
_geom_angle_atom_site_label_3
_geom_angle
N2 Pt1 C1 179.2(2)
N2 Pt1 N1 80.1(3)
C1 Pt1 N1 99.1(3)
N2 Pt1 N3 79.9(2)
C1 Pt1 N3 100.9(3)
N1 Pt1 N3 159.9(3)
C5 N1 C9 117.8(7)
C5 N1 Pt1 128.5(6)
C9 N1 Pt1 113.6(5)
C10 N2 C14 122.1(7)
C10 N2 Pt1 119.2(5)
C14 N2 Pt1 118.7(5)
C15 N3 C19 119.4(7)
C15 N3 Pt1 113.6(5)
C19 N3 Pt1 126.8(6)
C2 C1 Pt1 176.6(8)
C1 C2 C3 178.5(10)
C4 C3 C2 179.0(14)
N1 C5 C6 123.1(8)
C5 C6 C7 121.3(7)
C6 C7 C8 115.4(7)
C6 C7 C20 125.1(7)
C8 C7 C20 119.5(7)
C9 C8 C7 120.5(7)
N1 C9 C8 121.8(7)
N1 C9 C10 115.8(6)
C8 C9 C10 122.3(7)
N2 C10 C11 120.3(7)
N2 C10 C9 111.0(7)
C11 C10 C9 128.7(7)
C10 C11 C12 119.9(7)
C11 C12 C13 117.8(7)
C11 C12 C24 121.6(7)
C13 C12 C24 120.6(7)
C14 C13 C12 120.7(7)
C13 C14 N2 119.1(7)
C13 C14 C15 130.0(7)
N2 C14 C15 110.8(6)
N3 C15 C16 120.9(7)
N3 C15 C14 116.6(7)
C16 C15 C14 122.4(7)
C15 C16 C17 120.4(8)
C18 C17 C16 115.6(7)
C18 C17 C28 122.6(8)
C16 C17 C28 121.8(8)
C19 C18 C17 122.2(8)
N3 C19 C18 121.1(9)
C21 C20 C7 112.1(7)
C21 C20 C23 110.2(8)
C7 C20 C23 111.8(8)
C21 C20 C22 108.6(9)
C7 C20 C22 106.8(7)
C23 C20 C22 107.2(7)
C27 C24 C27' 71.0(10)
C27 C24 C12 110.3(11)
C27' C24 C12 114.3(13)
C27 C24 C25 111.6(10)
C27' C24 C25 128.3(15)
C12 C24 C25 112.4(11)
C27 C24 C26' 130.6(13)
C27' C24 C26' 109.3(11)
C12 C24 C26' 113.4(11)
C25 C24 C26' 28.5(9)
C27 C24 C25' 37.8(10)
C27' C24 C25' 106.9(11)
C12 C24 C25' 105.2(13)
C25 C24 C25' 80.5(11)
C26' C24 C25' 107.2(11)
C27 C24 C26 110.0(10)
C27' C24 C26 39.3(9)
C12 C24 C26 104.1(11)
C25 C24 C26 108.2(10)
C26' C24 C26 80.7(10)
C25' C24 C26 143.1(13)
C31 C28 C29 107.8(14)
C31 C28 C30 112.8(12)
C29 C28 C30 105.2(11)
C31 C28 C17 107.2(8)
C29 C28 C17 111.9(9)
C30 C28 C17 112.0(8)
S1' S1 O1' 79(2)
S1' S1 C38' 108(2)
O1' S1 C38' 128.0(18)
S1' S1 O3' 75.2(16)
O1' S1 O3' 118.0(17)
C38' S1 O3' 113.2(17)
S1' S1 O3 158(2)
O1' S1 O3 123.3(15)
C38' S1 O3 58.1(14)
O3' S1 O3 94.6(13)
S1' S1 O1 64.4(15)
O1' S1 O1 81.5(14)
C38' S1 O1 148.7(15)
O3' S1 O1 36.5(11)
O3 S1 O1 118.0(10)
S1' S1 O2 76.3(18)
O1' S1 O2 36.8(11)
C38' S1 O2 93.0(15)
O3' S1 O2 145.9(13)
O3 S1 O2 118.4(9)
O1 S1 O2 112.6(10)
S1' S1 F1' 151(2)
O1' S1 F1' 115.1(15)
C38' S1 F1' 43.5(10)
O3' S1 F1' 114.9(16)
O3 S1 F1' 22.2(12)
O1 S1 F1' 140.0(14)
O2 S1 F1' 99.1(12)
S1' S1 C38 59.6(19)
O1' S1 C38 128.4(14)
C38' S1 C38 52.5(12)
O3' S1 C38 80.8(13)
O3 S1 C38 99.9(13)
O1 S1 C38 103.3(12)
O2 S1 C38 100.4(13)
F1' S1 C38 93.9(12)
S1' S1 O2' 16.8(16)
O1' S1 O2' 86.4(11)
C38' S1 O2' 91.0(14)
O3' S1 O2' 83.9(10)
O3 S1 O2' 145.7(14)
O1 S1 O2' 80.0(11)
O2 S1 O2' 73.8(11)
F1' S1 O2' 134.2(13)
C38 S1 O2' 45.9(10)
O3' O1 S1' 77.3(18)
O3' O1 S1 70.5(18)
S1' O1 S1 27.7(6)
O1' O2 S1' 67.4(17)
O1' O2 S1 65.0(19)
S1' O2 S1 26.8(6)
F1' O3 C38' 60(3)
F1' O3 S1 104(3)
C38' O3 S1 59.9(12)
O2' F1 C38 94(3)
O2' F1 S1' 43.4(18)
C38 F1 S1' 53.4(14)
F3' F2 C38 104(3)
F3' F2 F2' 106(3)
C38 F2 F2' 74(2)
F3' F2 C38' 56.8(18)
C38 F2 C38' 68(2)
F2' F2 C38' 55.3(17)
C38 F3 F2' 66.6(15)
S1 S1' O1 87.9(17)
S1 S1' O1' 73(2)
O1 S1' O1' 85.6(13)
S1 S1' O2' 155(2)
O1 S1' O2' 114.7(14)
O1' S1' O2' 116.6(11)
S1 S1' O3' 77.4(19)
O1 S1' O3' 38.4(11)
O1' S1' O3' 116.6(11)
O2' S1' O3' 113.7(10)
S1 S1' O2 76.8(16)
O1 S1' O2 122.1(14)
O1' S1' O2 36.5(11)
O2' S1' O2 97.5(12)
O3' S1' O2 148.1(12)
S1 S1' C38 98(2)
O1 S1' C38 125.2(13)
O1' S1' C38 148.1(15)
O2' S1' C38 61.6(13)
O3' S1' C38 89.7(14)
O2 S1' C38 112.2(13)
S1 S1' C38' 50.8(18)
O1 S1' C38' 129.0(14)
O1' S1' C38' 104.8(15)
O2' S1' C38' 104.8(14)
O3' S1' C38' 97.1(16)
O2 S1' C38' 80.8(12)
C38 S1' C38' 51.4(11)
S1 S1' F1 137(2)
O1 S1' F1 117.3(10)
O1' S1' F1 137.9(11)
O2' S1' F1 23.2(10)
O3' S1' F1 100.9(11)
O2 S1' F1 110.8(11)
C38 S1' F1 39.7(7)
C38' S1' F1 88.0(11)
O2 O1' S1 78(2)
O2 O1' S1' 76(2)
S1 O1' S1' 28.6(6)
F1 O2' S1' 113(3)
F1 O2' C38 53(2)
S1' O2' C38 62.6(13)
F1 O2' S1 109(2)
S1' O2' S1 7.9(7)
C38 O2' S1 56.3(9)
O1 O3' S1' 64.3(16)
O1 O3' S1 73.0(17)
S1' O3' S1 27.4(6)
O3 F1' C38' 91(4)
O3 F1' S1 54(3)
C38' F1' S1 54.1(17)
C38' F2' F2 64(2)
C38' F2' F3 99(3)
F2 F2' F3 93(2)
C38' F2' C38 62(2)
F2 F2' C38 51.6(14)
F3 F2' C38 47.6(12)
C38' F3' F2 66(2)
F1 C38 F3 109.9(16)
F1 C38 F2 111.6(16)
F3 C38 F2 112.3(16)
F1 C38 C38' 147(2)
F3 C38 C38' 102.9(18)
F2 C38 C38' 59.4(19)
F1 C38 O2' 32.5(11)
F3 C38 O2' 128.7(18)
F2 C38 O2' 114.8(18)
C38' C38 O2' 117.6(18)
F1 C38 F2' 156(2)
F3 C38 F2' 65.7(13)
F2 C38 F2' 54.8(14)
C38' C38 F2' 48.7(11)
O2' C38 F2' 165(2)
F1 C38 S1' 87.0(16)
F3 C38 S1' 116.3(19)
F2 C38 S1' 117(2)
C38' C38 S1' 72.4(11)
O2' C38 S1' 55.8(11)
F2' C38 S1' 116.5(15)
F1 C38 S1 109.4(16)
F3 C38 S1 108.4(18)
F2 C38 S1 105(2)
C38' C38 S1 51.9(11)
O2' C38 S1 77.8(12)
F2' C38 S1 93.9(14)
S1' C38 S1 22.5(5)
F1' C38' F2' 112.6(17)
F1' C38' F3' 112.7(19)
F2' C38' F3' 111.1(17)
F1' C38' F2 156(3)
F2' C38' F2 60.3(15)
F3' C38' F2 56.9(16)
F1' C38' O3 29.0(17)
F2' C38' O3 108(2)
F3' C38' O3 135(2)
F2 C38' O3 168(3)
F1' C38' S1 82(2)
F2' C38' S1 130(3)
F3' C38' S1 105(3)
F2 C38' S1 120.4(18)
O3 C38' S1 62.0(13)
F1' C38' C38 150(3)
F2' C38' C38 69(2)
F3' C38' C38 93(2)
F2 C38' C38 52.8(12)
O3 C38' C38 121(2)
S1 C38' C38 75.7(11)
F1' C38' S1' 104(2)
F2' C38' S1' 120(2)
F3' C38' S1' 95(3)
F2 C38' S1' 98.8(16)
O3 C38' S1' 82.7(13)
S1 C38' S1' 21.7(6)
C38 C38' S1' 56.2(11)
O4 C33 C32 112(3)
O4 C33 C34 132(3)
C32 C33 C34 115(3)
O5 C36 C37 116(3)
O5 C36 C35 107(3)
C37 C36 C35 132(3)

loop_
_geom_bond_atom_site_label_1
_geom_bond_atom_site_label_2
_geom_bond_distance
Pt1 N2 1.964(7)
Pt1 C1 1.985(10)
Pt1 N1 2.031(6)
Pt1 N3 2.039(6)
N1 C5 1.332(10)
N1 C9 1.353(10)
N2 C10 1.342(9)
N2 C14 1.362(9)
N3 C15 1.340(9)
N3 C19 1.351(10)
C1 C2 1.211(12)
C2 C3 1.348(13)
C3 C4 1.209(15)
C5 C6 1.363(11)
C6 C7 1.377(12)
C7 C8 1.419(10)
C7 C20 1.507(11)
C8 C9 1.373(10)
C9 C10 1.502(10)
C10 C11 1.361(10)
C11 C12 1.394(11)
C12 C13 1.411(12)
C12 C24 1.525(13)
C13 C14 1.351(11)
C14 C15 1.480(10)
C15 C16 1.394(10)
C16 C17 1.410(11)
C17 C18 1.378(12)
C17 C28 1.513(11)
C18 C19 1.366(12)
C20 C21 1.474(13)
C20 C23 1.547(11)
C20 C22 1.614(12)
C24 C27 1.509(14)
C24 C27' 1.517(15)
C24 C25 1.541(14)
C24 C26' 1.545(14)
C24 C25' 1.549(14)
C24 C26 1.576(14)
C28 C31 1.464(14)
C28 C29 1.499(17)
C28 C30 1.509(14)
S1 S1' 0.710(12)
S1 O1' 1.42(3)
S1 C38' 1.49(3)
S1 O3' 1.51(2)
S1 O3 1.521(16)
S1 O1 1.528(15)
S1 O2 1.533(16)
S1 F1' 1.82(3)
S1 C38 1.835(16)
S1 O2' 2.16(2)
O1 O3' 0.95(3)
O1 S1' 1.38(2)
O2 O1' 0.94(3)
O2 S1' 1.53(2)
O3 F1' 0.71(4)
O3 C38' 1.46(4)
F1 O2' 0.85(2)
F1 C38 1.271(18)
F1 S1' 1.99(2)
F2 F3' 1.28(3)
F2 C38 1.292(19)
F2 F2' 1.35(3)
F2 C38' 1.40(4)
F3 C38 1.272(19)
F3 F2' 1.57(3)
S1' O1' 1.455(18)
S1' O2' 1.489(18)
S1' O3' 1.492(19)
S1' C38 1.60(3)
S1' C38' 1.833(16)
O2' C38 1.58(3)
F1' C38' 1.27(2)
F2' C38' 1.27(2)
F2' C38 1.58(4)
F3' C38' 1.28(2)
C38 C38' 1.50(3)
O4 C33 1.189(19)
C32 C33 1.36(4)
C33 C34 1.51(4)
O5 C36 1.20(3)
C35 C36 1.40(3)
C36 C37 1.37(3)
